data_7053897
loop_
_publ_author_name
'Zhao, Xin'
'Xue, Pengchong'
'Wang, Kai'
'Chen, Peng'
'Zhang, Peng'
'Lu, Ran'

_publ_section_title
;
 Aggregation-induced emission of triphenylamine substituted cyanostyrene
 derivatives
;
_journal_issue 3
_journal_name_full 'New Journal of Chemistry'
_journal_page_first 1045
_journal_paper_doi 10.1039/c3nj01343j
_journal_volume 38
_journal_year 2014
_chemical_formula_sum 'C27 H20 N2'
_chemical_formula_weight 372.45
_chemical_name_systematic
; 
 ? 
;
_space_group_IT_number 14
_symmetry_cell_setting monoclinic
_symmetry_space_group_name_Hall '-P 2yn'
_symmetry_space_group_name_H-M 'P 1 21/n 1'
_atom_sites_solution_hydrogens geom
_atom_sites_solution_primary direct
_atom_sites_solution_secondary difmap
_audit_creation_method SHELXL-97
_cell_angle_alpha 90.00
_cell_angle_beta 111.08(3)
_cell_angle_gamma 90.00
_cell_formula_units_Z 4
_cell_length_a 17.164(3)
_cell_length_b 6.6995(13)
_cell_length_c 19.809(4)
_cell_measurement_reflns_used 11249
_cell_measurement_temperature 293(2)
_cell_measurement_theta_max 55.16
_cell_measurement_theta_min 6.17
_cell_volume 2125.4(8)
_computing_cell_refinement RAPID-AUTO
_computing_data_collection 'RAPID-AUTO (Rigaku Corporation, 1998)'
_computing_data_reduction 'CrystalStructure (Rigaku/MSC and Rigaku Corporation, 2002)'
_computing_molecular_graphics 'ORTEP-II (Johnson, 1976)'
_computing_publication_material SHELXL-97
_computing_structure_refinement 'SHELXL-97 (Sheldrick, 1997)'
_computing_structure_solution 'SHELXS-97 (Sheldrick, 1997)'
_diffrn_ambient_temperature 295(2)
_diffrn_detector_area_resol_mean 10.000
_diffrn_measured_fraction_theta_full 0.992
_diffrn_measured_fraction_theta_max 0.992
_diffrn_measurement_device_type 'Rigaku RAXIS-RAPID'
_diffrn_measurement_method '\w scan'
_diffrn_radiation_monochromator graphite
_diffrn_radiation_source 'fine-focus sealed tube'
_diffrn_radiation_type MoK\a
_diffrn_radiation_wavelength 0.71073
_diffrn_reflns_av_R_equivalents 0.0598
_diffrn_reflns_av_sigmaI/netI 0.0554
_diffrn_reflns_limit_h_max 22
_diffrn_reflns_limit_h_min -22
_diffrn_reflns_limit_k_max 8
_diffrn_reflns_limit_k_min -8
_diffrn_reflns_limit_l_max 25
_diffrn_reflns_limit_l_min -25
_diffrn_reflns_number 19408
_diffrn_reflns_theta_full 27.48
_diffrn_reflns_theta_max 27.48
_diffrn_reflns_theta_min 3.09
_diffrn_standards_decay_% 0
_diffrn_standards_interval_count 0
_diffrn_standards_interval_time 0
_diffrn_standards_number 0
_exptl_absorpt_coefficient_mu 0.068
_exptl_absorpt_correction_T_max 0.991
_exptl_absorpt_correction_T_min 0.989
_exptl_absorpt_correction_type multi-scan
_exptl_absorpt_process_details 'ABSCOR (Higashi, 1995)'
_exptl_crystal_colour yellow
_exptl_crystal_density_diffrn 1.164
_exptl_crystal_density_meas ?
_exptl_crystal_density_method 'not measured'
_exptl_crystal_description block
_exptl_crystal_F_000 784
_exptl_crystal_size_max 0.16
_exptl_crystal_size_mid 0.16
_exptl_crystal_size_min 0.14
_refine_diff_density_max 0.132
_refine_diff_density_min -0.155
_refine_diff_density_rms 0.033
_refine_ls_extinction_method none
_refine_ls_goodness_of_fit_ref 0.982
_refine_ls_hydrogen_treatment constr
_refine_ls_matrix_type full
_refine_ls_number_parameters 262
_refine_ls_number_reflns 4844
_refine_ls_number_restraints 0
_refine_ls_restrained_S_all 0.982
_refine_ls_R_factor_all 0.1192
_refine_ls_R_factor_gt 0.0535
_refine_ls_shift/su_max 0.001
_refine_ls_shift/su_mean 0.000
_refine_ls_structure_factor_coef Fsqd
_refine_ls_weighting_details 'calc w=1/[\s^2^(Fo^2^)+(0.0682P)^2^+0.0000P] where P=(Fo^2^+2Fc^2^)/3'
_refine_ls_weighting_scheme calc
_refine_ls_wR_factor_gt 0.1219
_refine_ls_wR_factor_ref 0.1451
_reflns_number_gt 2434
_reflns_number_total 4844
_reflns_threshold_expression >2sigma(I)
_cod_data_source_file c3nj01343j.txt
_cod_data_source_block 12
_cod_depositor_comments
;
The following automatic conversions were performed:

'_symmetry_cell_setting' value 'Monoclinic' changed to 'monoclinic'
according to
/usr/data/users/saulius/automatic-downloads/current/RSC/lib/dictionaries/cif_core.dic
dictionary named 'cif_core.dic' version 2.4.2 from 2011-04-26.

Automatic conversion script
Id: cif_fix_values 2281 2013-09-26 08:29:07Z andrius 

The following automatic conversions were performed:

'_exptl_crystal_density_meas' value 'none' was changed to '?' - the
value is perceived as not measured.

Automatic conversion script
Id: cif_fix_values 3008 2015-01-20 13:52:24Z robertas 
;
_cod_original_cell_volume 2125.4(7)
_cod_original_sg_symbol_H-M P2(1)/n
_cod_database_code 7053897

loop_
_symmetry_equiv_pos_as_xyz
'x, y, z'
'-x+1/2, y+1/2, -z+1/2'
'-x, -y, -z'
'x-1/2, -y-1/2, z-1/2'

loop_
_atom_site_label
_atom_site_type_symbol
_atom_site_fract_x
_atom_site_fract_y
_atom_site_fract_z
_atom_site_U_iso_or_equiv
_atom_site_adp_type
_atom_site_occupancy
_atom_site_symmetry_multiplicity
_atom_site_calc_flag
_atom_site_refinement_flags
C22 C 0.12451(10) 0.2971(2) 1.11003(9) 0.0483(4) Uani 1 1 d .
C19 C 0.10419(10) 0.2015(2) 0.98319(9) 0.0503(4) Uani 1 1 d .
H2A H 0.1065 0.0703 0.9992 0.060 Uiso 1 1 calc R
C18 C 0.03779(11) 0.3953(3) 0.79244(9) 0.0547(5) Uani 1 1 d .
H3A H 0.0099 0.5045 0.7655 0.066 Uiso 1 1 calc R
C17 C 0.05007(10) 0.3850(2) 0.86457(9) 0.0527(5) Uani 1 1 d .
H4A H 0.0310 0.4886 0.8858 0.063 Uiso 1 1 calc R
C20 C 0.11418(9) 0.3404(2) 1.03439(9) 0.0458(4) Uani 1 1 d .
C15 C 0.11740(12) 0.0719(3) 0.87231(10) 0.0590(5) Uani 1 1 d .
H6A H 0.1434 -0.0398 0.8987 0.071 Uiso 1 1 calc R
N1 N 0.05246(10) 0.2565(2) 0.68487(8) 0.0669(5) Uani 1 1 d .
C16 C 0.09034(10) 0.2232(2) 0.90687(9) 0.0490(4) Uani 1 1 d .
C13 C 0.06621(11) 0.2455(3) 0.75891(10) 0.0545(5) Uani 1 1 d .
C14 C 0.10665(12) 0.0835(3) 0.80033(10) 0.0635(5) Uani 1 1 d .
H10A H 0.1267 -0.0184 0.7791 0.076 Uiso 1 1 calc R
C7 C -0.02074(11) 0.3497(3) 0.63669(9) 0.0551(5) Uani 1 1 d .
C27 C 0.16443(12) 0.4286(3) 1.16521(11) 0.0664(5) Uani 1 1 d .
H12A H 0.1856 0.5474 1.1545 0.080 Uiso 1 1 calc R
C21 C 0.12121(13) 0.5460(3) 1.01817(10) 0.0658(6) Uani 1 1 d .
C23 C 0.09356(13) 0.1232(3) 1.12843(11) 0.0690(6) Uani 1 1 d .
H14A H 0.0662 0.0313 1.0925 0.083 Uiso 1 1 calc R
C6 C 0.07646(14) 0.0262(3) 0.60048(12) 0.0736(6) Uani 1 1 d .
H15A H 0.0196 -0.0015 0.5818 0.088 Uiso 1 1 calc R
C24 C 0.10255(15) 0.0838(4) 1.19893(12) 0.0859(7) Uani 1 1 d .
H16A H 0.0815 -0.0343 1.2102 0.103 Uiso 1 1 calc R
C1 C 0.10715(11) 0.1589(3) 0.65603(10) 0.0576(5) Uani 1 1 d .
C25 C 0.14217(14) 0.2167(4) 1.25255(12) 0.0826(7) Uani 1 1 d .
H18A H 0.1476 0.1905 1.3001 0.099 Uiso 1 1 calc R
C26 C 0.17365(14) 0.3883(4) 1.23559(12) 0.0802(7) Uani 1 1 d .
H19A H 0.2015 0.4785 1.2719 0.096 Uiso 1 1 calc R
C4 C 0.21259(18) -0.0270(4) 0.59893(15) 0.0902(8) Uani 1 1 d .
H20A H 0.2482 -0.0900 0.5796 0.108 Uiso 1 1 calc R
C3 C 0.24373(15) 0.1059(4) 0.65434(16) 0.0927(8) Uani 1 1 d .
H21A H 0.3006 0.1334 0.6727 0.111 Uiso 1 1 calc R
C12 C -0.01473(14) 0.4939(3) 0.59017(12) 0.0788(6) Uani 1 1 d .
H22A H 0.0374 0.5302 0.5898 0.095 Uiso 1 1 calc R
C8 C -0.09845(13) 0.3000(4) 0.63578(11) 0.0796(7) Uani 1 1 d .
H23A H -0.1042 0.2012 0.6666 0.096 Uiso 1 1 calc R
C5 C 0.12921(18) -0.0670(3) 0.57197(13) 0.0890(7) Uani 1 1 d .
H24A H 0.1078 -0.1575 0.5342 0.107 Uiso 1 1 calc R
C2 C 0.19130(13) 0.1996(3) 0.68326(13) 0.0807(7) Uani 1 1 d .
H25A H 0.2128 0.2900 0.7211 0.097 Uiso 1 1 calc R
N2 N 0.12939(17) 0.7101(3) 1.00870(11) 0.1153(9) Uani 1 1 d .
C10 C -0.16181(17) 0.5369(4) 0.54364(13) 0.0963(8) Uani 1 1 d .
H27A H -0.2093 0.6002 0.5123 0.116 Uiso 1 1 calc R
C9 C -0.16842(14) 0.3960(5) 0.58926(13) 0.1001(9) Uani 1 1 d .
H28A H -0.2208 0.3624 0.5896 0.120 Uiso 1 1 calc R
C11 C -0.08553(18) 0.5859(4) 0.54368(14) 0.0981(8) Uani 1 1 d .
H29A H -0.0807 0.6832 0.5119 0.118 Uiso 1 1 calc R

loop_
_atom_site_aniso_label
_atom_site_aniso_U_11
_atom_site_aniso_U_22
_atom_site_aniso_U_33
_atom_site_aniso_U_23
_atom_site_aniso_U_13
_atom_site_aniso_U_12
C22 0.0465(9) 0.0511(9) 0.0488(10) 0.0011(8) 0.0189(8) 0.0025(8)
C19 0.0579(10) 0.0418(9) 0.0507(10) 0.0048(8) 0.0190(8) -0.0002(8)
C18 0.0547(10) 0.0575(10) 0.0512(11) 0.0128(8) 0.0181(8) 0.0134(8)
C17 0.0512(10) 0.0551(10) 0.0520(11) 0.0041(8) 0.0189(8) 0.0092(8)
C20 0.0478(9) 0.0411(8) 0.0504(10) 0.0048(8) 0.0201(8) 0.0004(7)
C15 0.0742(12) 0.0485(10) 0.0530(11) 0.0058(8) 0.0212(9) 0.0108(9)
N1 0.0645(10) 0.0920(12) 0.0483(9) 0.0127(8) 0.0251(8) 0.0253(9)
C16 0.0517(10) 0.0472(9) 0.0482(10) 0.0046(8) 0.0182(8) 0.0005(8)
C13 0.0540(10) 0.0643(11) 0.0473(10) 0.0064(9) 0.0207(8) 0.0096(9)
C14 0.0799(13) 0.0587(11) 0.0534(12) 0.0023(9) 0.0257(10) 0.0184(10)
C7 0.0551(10) 0.0677(11) 0.0449(10) 0.0062(9) 0.0211(8) 0.0058(9)
C27 0.0754(13) 0.0677(12) 0.0585(12) -0.0063(10) 0.0271(10) -0.0056(10)
C21 0.0920(15) 0.0473(11) 0.0567(12) -0.0020(9) 0.0250(11) -0.0048(10)
C23 0.0774(13) 0.0741(13) 0.0552(12) 0.0053(10) 0.0235(10) -0.0183(11)
C6 0.0770(14) 0.0753(13) 0.0706(14) -0.0052(11) 0.0290(12) 0.0062(11)
C24 0.0930(16) 0.1025(17) 0.0652(14) 0.0187(13) 0.0319(12) -0.0200(14)
C1 0.0639(11) 0.0632(11) 0.0513(11) 0.0077(9) 0.0275(9) 0.0110(10)
C25 0.0763(14) 0.122(2) 0.0513(13) 0.0121(13) 0.0258(11) 0.0065(14)
C26 0.0837(15) 0.0975(17) 0.0580(13) -0.0156(12) 0.0240(11) -0.0038(13)
C4 0.106(2) 0.0853(16) 0.106(2) 0.0115(15) 0.0691(17) 0.0308(15)
C3 0.0719(14) 0.0939(17) 0.126(2) -0.0035(16) 0.0526(15) 0.0082(13)
C12 0.0725(13) 0.0847(15) 0.0838(15) 0.0266(12) 0.0337(12) 0.0049(12)
C8 0.0636(13) 0.1147(18) 0.0597(13) 0.0115(12) 0.0211(10) -0.0135(12)
C5 0.111(2) 0.0794(15) 0.0830(16) -0.0074(13) 0.0420(15) 0.0184(15)
C2 0.0661(13) 0.0837(15) 0.0966(17) -0.0168(13) 0.0346(12) -0.0007(11)
N2 0.204(2) 0.0452(10) 0.0900(15) 0.0024(9) 0.0454(16) -0.0178(12)
C10 0.0832(18) 0.134(2) 0.0618(15) 0.0035(15) 0.0139(13) 0.0351(16)
C9 0.0529(12) 0.174(3) 0.0683(15) -0.0002(18) 0.0151(11) -0.0027(15)
C11 0.110(2) 0.0925(17) 0.0903(18) 0.0364(14) 0.0341(16) 0.0262(16)

loop_
_atom_type_symbol
_atom_type_description
_atom_type_scat_dispersion_real
_atom_type_scat_dispersion_imag
_atom_type_scat_source
C C 0.0033 0.0016 'International Tables Vol C Tables 4.2.6.8 and 6.1.1.4'
H H 0.0000 0.0000 'International Tables Vol C Tables 4.2.6.8 and 6.1.1.4'
N N 0.0061 0.0033 'International Tables Vol C Tables 4.2.6.8 and 6.1.1.4'

loop_
_geom_angle_atom_site_label_1
_geom_angle_atom_site_label_2
_geom_angle_atom_site_label_3
_geom_angle
C27 C22 C23 117.26(18)
C27 C22 C20 121.62(16)
C23 C22 C20 121.11(16)
C20 C19 C16 130.30(16)
C20 C19 H2A 114.9
C16 C19 H2A 114.9
C17 C18 C13 121.03(16)
C17 C18 H3A 119.5
C13 C18 H3A 119.5
C18 C17 C16 121.60(17)
C18 C17 H4A 119.2
C16 C17 H4A 119.2
C19 C20 C21 119.80(16)
C19 C20 C22 124.65(15)
C21 C20 C22 115.42(15)
C14 C15 C16 121.69(17)
C14 C15 H6A 119.2
C16 C15 H6A 119.2
C13 N1 C7 120.11(16)
C13 N1 C1 120.65(15)
C7 N1 C1 118.98(15)
C17 C16 C15 116.87(16)
C17 C16 C19 124.41(17)
C15 C16 C19 118.71(15)
C18 C13 C14 118.09(17)
C18 C13 N1 120.55(16)
C14 C13 N1 121.34(17)
C15 C14 C13 120.69(18)
C15 C14 H10A 119.7
C13 C14 H10A 119.7
C12 C7 C8 118.25(18)
C12 C7 N1 120.10(18)
C8 C7 N1 121.64(18)
C26 C27 C22 121.5(2)
C26 C27 H12A 119.3
C22 C27 H12A 119.3
N2 C21 C20 176.6(2)
C24 C23 C22 121.1(2)
C24 C23 H14A 119.5
C22 C23 H14A 119.5
C1 C6 C5 120.4(2)
C1 C6 H15A 119.8
C5 C6 H15A 119.8
C25 C24 C23 120.5(2)
C25 C24 H16A 119.7
C23 C24 H16A 119.7
C6 C1 C2 119.5(2)
C6 C1 N1 120.30(18)
C2 C1 N1 120.24(18)
C26 C25 C24 119.3(2)
C26 C25 H18A 120.4
C24 C25 H18A 120.4
C25 C26 C27 120.4(2)
C25 C26 H19A 119.8
C27 C26 H19A 119.8
C5 C4 C3 119.8(2)
C5 C4 H20A 120.1
C3 C4 H20A 120.1
C4 C3 C2 120.4(2)
C4 C3 H21A 119.8
C2 C3 H21A 119.8
C7 C12 C11 120.3(2)
C7 C12 H22A 119.8
C11 C12 H22A 119.8
C7 C8 C9 120.3(2)
C7 C8 H23A 119.8
C9 C8 H23A 119.8
C4 C5 C6 120.2(2)
C4 C5 H24A 119.9
C6 C5 H24A 119.9
C1 C2 C3 119.8(2)
C1 C2 H25A 120.1
C3 C2 H25A 120.1
C9 C10 C11 119.3(2)
C9 C10 H27A 120.4
C11 C10 H27A 120.4
C10 C9 C8 120.9(2)
C10 C9 H28A 119.5
C8 C9 H28A 119.5
C10 C11 C12 120.9(2)
C10 C11 H29A 119.6
C12 C11 H29A 119.6

loop_
_geom_bond_atom_site_label_1
_geom_bond_atom_site_label_2
_geom_bond_distance
C22 C27 1.379(2)
C22 C23 1.383(2)
C22 C20 1.473(2)
C19 C20 1.341(2)
C19 C16 1.451(2)
C19 H2A 0.9300
C18 C17 1.369(2)
C18 C13 1.385(2)
C18 H3A 0.9300
C17 C16 1.392(2)
C17 H4A 0.9300
C20 C21 1.430(2)
C15 C14 1.372(3)
C15 C16 1.393(2)
C15 H6A 0.9300
N1 C13 1.401(2)
N1 C7 1.420(2)
N1 C1 1.421(2)
C13 C14 1.387(2)
C14 H10A 0.9300
C7 C12 1.364(3)
C7 C8 1.368(3)
C27 C26 1.372(3)
C27 H12A 0.9300
C21 N2 1.132(2)
C23 C24 1.374(3)
C23 H14A 0.9300
C6 C1 1.365(3)
C6 C5 1.377(3)
C6 H15A 0.9300
C24 C25 1.365(3)
C24 H16A 0.9300
C1 C2 1.375(3)
C25 C26 1.362(3)
C25 H18A 0.9300
C26 H19A 0.9300
C4 C5 1.362(3)
C4 C3 1.364(3)
C4 H20A 0.9300
C3 C2 1.379(3)
C3 H21A 0.9300
C12 C11 1.379(3)
C12 H22A 0.9300
C8 C9 1.382(3)
C8 H23A 0.9300
C5 H24A 0.9300
C2 H25A 0.9300
C10 C9 1.339(3)
C10 C11 1.350(4)
C10 H27A 0.9300
C9 H28A 0.9300
C11 H29A 0.9300
